data_4111114
loop_
_publ_author_name
'Paul A. Wender'
'Thomas J. Paxton'
'Travis J. Williams'

_publ_section_title
;
 Cyclopentadienone Synthesis by Rhodium(I)-Catalyzed [3 + 2] Cycloaddition
 Reactions of Cyclopropenones and Alkynes
;
_journal_name_full 'Journal of the American Chemical Society'
_journal_page_first 14814
_journal_page_last 14815
_journal_paper_doi 10.1021/ja065868p
_journal_volume 128
_journal_year 2006
_chemical_formula_moiety 'C24 H18 O'
_chemical_formula_sum 'C24 H18 O'
_chemical_formula_weight 322.38
_chemical_name_systematic
; 
 ? 
;
_space_group_IT_number 14
_symmetry_cell_setting monoclinic
_symmetry_space_group_name_Hall '-P 2ybc'
_symmetry_space_group_name_H-M 'P 1 21/c 1'
_atom_sites_solution_hydrogens geom
_atom_sites_solution_primary direct
_atom_sites_solution_secondary difmap
_audit_creation_method SHELXL-97
_cell_angle_alpha 90.00
_cell_angle_beta 108.031(4)
_cell_angle_gamma 90.00
_cell_formula_units_Z 4
_cell_length_a 8.983(2)
_cell_length_b 16.458(4)
_cell_length_c 12.047(3)
_cell_measurement_reflns_used 1166
_cell_measurement_temperature 133
_cell_measurement_theta_max 23.29
_cell_measurement_theta_min 2.38
_cell_volume 1693.6(7)
_computing_structure_refinement 'SHELXL-97 (Sheldrick, 1997)'
_computing_structure_solution 'SHELXS-97 (Sheldrick, 1990)'
_diffrn_ambient_temperature 133
_diffrn_measured_fraction_theta_full 0.922
_diffrn_measured_fraction_theta_max 0.922
_diffrn_measurement_device_type
;
;
_diffrn_measurement_method
;
;
_diffrn_radiation_monochromator graphite
_diffrn_radiation_source 'fine-focus sealed tube'
_diffrn_radiation_type MoK\a
_diffrn_radiation_wavelength 0.71073
_diffrn_reflns_av_R_equivalents 0.0821
_diffrn_reflns_av_sigmaI/netI 0.1648
_diffrn_reflns_limit_h_max 10
_diffrn_reflns_limit_h_min -8
_diffrn_reflns_limit_k_max 17
_diffrn_reflns_limit_k_min -18
_diffrn_reflns_limit_l_max 12
_diffrn_reflns_limit_l_min -14
_diffrn_reflns_number 7336
_diffrn_reflns_theta_full 24.96
_diffrn_reflns_theta_max 24.96
_diffrn_reflns_theta_min 2.17
_exptl_absorpt_coefficient_mu 0.076
_exptl_absorpt_correction_T_max 1
_exptl_absorpt_correction_T_min 0.39
_exptl_absorpt_correction_type multi-scan
_exptl_absorpt_process_details 'SADABS, G.M. Sheldrick (1996)'
_exptl_crystal_colour purple
_exptl_crystal_density_diffrn 1.264
_exptl_crystal_description plate
_exptl_crystal_F_000 680
_exptl_crystal_size_max 0.25
_exptl_crystal_size_mid 0.17
_exptl_crystal_size_min 0.01
_refine_diff_density_max 0.289
_refine_diff_density_min -0.235
_refine_diff_density_rms 0.066
_refine_ls_extinction_coef 0.012(3)
_refine_ls_extinction_expression Fc^*^=kFc[1+0.001xFc^2^\l^3^/sin(2\q)]^-1/4^
_refine_ls_extinction_method SHELXL
_refine_ls_goodness_of_fit_ref 0.940
_refine_ls_hydrogen_treatment constr
_refine_ls_matrix_type full
_refine_ls_number_parameters 228
_refine_ls_number_reflns 2746
_refine_ls_number_restraints 0
_refine_ls_restrained_S_all 0.940
_refine_ls_R_factor_all 0.1116
_refine_ls_R_factor_gt 0.0577
_refine_ls_shift/su_max 0.000
_refine_ls_shift/su_mean 0.000
_refine_ls_structure_factor_coef Fsqd
_refine_ls_weighting_details 'w=1/[\s^2^(Fo^2^)+(0.0250P)^2^+0.0000P] where P=(Fo^2^+2Fc^2^)/3'
_refine_ls_weighting_scheme calc
_refine_ls_wR_factor_gt 0.1378
_refine_ls_wR_factor_ref 0.1716
_reflns_number_gt 1687
_reflns_number_total 2746
_reflns_threshold_expression >2sigma(I)
_cod_data_source_file ja065868psi20060812_123331.cif
_cod_data_source_block shelxl
_cod_original_sg_symbol_H-M 'P 21/c'
_cod_database_code 4111114

loop_
_symmetry_equiv_pos_as_xyz
'x, y, z'
'-x, y+1/2, -z+1/2'
'-x, -y, -z'
'x, -y-1/2, z-1/2'

loop_
_atom_site_label
_atom_site_type_symbol
_atom_site_fract_x
_atom_site_fract_y
_atom_site_fract_z
_atom_site_U_iso_or_equiv
_atom_site_adp_type
_atom_site_occupancy
_atom_site_symmetry_multiplicity
_atom_site_calc_flag
_atom_site_refinement_flags
O1 O -0.1193(2) 0.11266(11) 0.48670(17) 0.0323(6) Uani 1 1 d .
C1 C -0.0873(3) 0.18341(17) 0.4756(2) 0.0254(7) Uani 1 1 d .
C2 C 0.0323(3) 0.21281(17) 0.4204(2) 0.0238(7) Uani 1 1 d .
C3 C 0.0226(3) 0.29455(17) 0.4169(2) 0.0237(7) Uani 1 1 d .
C4 C -0.0999(3) 0.32242(17) 0.4714(2) 0.0264(7) Uani 1 1 d .
C5 C -0.1621(3) 0.25719(16) 0.5091(2) 0.0251(7) Uani 1 1 d .
C6 C -0.1362(3) 0.41003(16) 0.4816(3) 0.0333(8) Uani 1 1 d .
H6A H -0.2330 0.4148 0.4993 0.050 Uiso 1 1 calc R
H6B H -0.1456 0.4371 0.4092 0.050 Uiso 1 1 calc R
H6C H -0.0535 0.4346 0.5430 0.050 Uiso 1 1 calc R
C7 C 0.1286(3) 0.15729(16) 0.3763(2) 0.0246(7) Uani 1 1 d .
C8 C 0.1875(3) 0.08606(17) 0.4368(3) 0.0320(8) Uani 1 1 d .
H8 H 0.1654 0.0739 0.5055 0.038 Uiso 1 1 calc R
C9 C 0.2787(3) 0.03322(18) 0.3958(3) 0.0367(8) Uani 1 1 d .
H9 H 0.3191 -0.0134 0.4379 0.044 Uiso 1 1 calc R
C10 C 0.3096(3) 0.04937(19) 0.2934(3) 0.0390(9) Uani 1 1 d .
H10 H 0.3707 0.0138 0.2661 0.047 Uiso 1 1 calc R
C11 C 0.2495(3) 0.11873(19) 0.2309(3) 0.0359(8) Uani 1 1 d .
H11 H 0.2693 0.1294 0.1609 0.043 Uiso 1 1 calc R
C12 C 0.1608(3) 0.17199(18) 0.2717(2) 0.0308(8) Uani 1 1 d .
H12 H 0.1214 0.2186 0.2291 0.037 Uiso 1 1 calc R
C13 C 0.1168(3) 0.35185(16) 0.3731(2) 0.0249(7) Uani 1 1 d .
C14 C 0.2797(3) 0.35381(17) 0.4222(2) 0.0289(8) Uani 1 1 d .
H14 H 0.3285 0.3179 0.4820 0.035 Uiso 1 1 calc R
C15 C 0.3686(3) 0.40822(18) 0.3831(3) 0.0360(8) Uani 1 1 d .
H15 H 0.4768 0.4091 0.4171 0.043 Uiso 1 1 calc R
C16 C 0.2980(4) 0.46168(18) 0.2936(3) 0.0364(8) Uani 1 1 d .
H16 H 0.3584 0.4986 0.2678 0.044 Uiso 1 1 calc R
C17 C 0.1378(4) 0.46006(18) 0.2427(3) 0.0345(8) Uani 1 1 d .
H17 H 0.0901 0.4955 0.1820 0.041 Uiso 1 1 calc R
C18 C 0.0488(3) 0.40584(17) 0.2820(2) 0.0294(8) Uani 1 1 d .
H18 H -0.0591 0.4051 0.2471 0.035 Uiso 1 1 calc R
C19 C -0.2743(3) 0.25269(16) 0.5751(2) 0.0256(7) Uani 1 1 d .
C20 C -0.2728(3) 0.30988(17) 0.6616(2) 0.0287(8) Uani 1 1 d .
H20 H -0.2026 0.3530 0.6750 0.034 Uiso 1 1 calc R
C21 C -0.3742(3) 0.30315(19) 0.7274(3) 0.0340(8) Uani 1 1 d .
H21 H -0.3740 0.3427 0.7825 0.041 Uiso 1 1 calc R
C22 C -0.4754(3) 0.23821(18) 0.7117(3) 0.0334(8) Uani 1 1 d .
H22 H -0.5408 0.2329 0.7579 0.040 Uiso 1 1 calc R
C23 C -0.4793(3) 0.18108(18) 0.6269(3) 0.0322(8) Uani 1 1 d .
H23 H -0.5473 0.1371 0.6160 0.039 Uiso 1 1 calc R
C24 C -0.3821(3) 0.18914(17) 0.5582(3) 0.0287(8) Uani 1 1 d .
H24 H -0.3887 0.1514 0.4995 0.034 Uiso 1 1 calc R

loop_
_atom_site_aniso_label
_atom_site_aniso_U_11
_atom_site_aniso_U_22
_atom_site_aniso_U_33
_atom_site_aniso_U_23
_atom_site_aniso_U_13
_atom_site_aniso_U_12
O1 0.0294(12) 0.0267(12) 0.0392(13) 0.0021(9) 0.0083(10) -0.0004(9)
C1 0.0218(16) 0.0260(17) 0.0227(16) -0.0010(13) -0.0012(12) -0.0011(13)
C2 0.0199(15) 0.0297(16) 0.0195(15) 0.0010(13) 0.0029(12) -0.0003(13)
C3 0.0175(15) 0.0303(17) 0.0186(15) 0.0004(13) -0.0012(12) -0.0033(13)
C4 0.0215(16) 0.0296(17) 0.0229(16) -0.0007(13) -0.0008(12) -0.0017(13)
C5 0.0231(16) 0.0272(17) 0.0216(16) 0.0004(13) 0.0020(13) -0.0022(13)
C6 0.0335(18) 0.0300(17) 0.0375(19) 0.0021(14) 0.0126(15) -0.0016(14)
C7 0.0183(15) 0.0272(16) 0.0248(16) -0.0036(13) 0.0016(12) -0.0056(13)
C8 0.0270(17) 0.0306(18) 0.0372(19) 0.0030(14) 0.0081(14) -0.0011(14)
C9 0.0265(18) 0.0309(18) 0.051(2) 0.0028(16) 0.0099(16) 0.0011(14)
C10 0.0282(18) 0.038(2) 0.053(2) -0.0118(17) 0.0152(16) -0.0057(15)
C11 0.0324(19) 0.043(2) 0.0342(19) -0.0103(16) 0.0129(15) -0.0081(15)
C12 0.0265(17) 0.0379(18) 0.0260(17) 0.0001(14) 0.0051(13) -0.0010(14)
C13 0.0275(17) 0.0253(16) 0.0220(16) -0.0017(13) 0.0077(13) -0.0004(13)
C14 0.0255(17) 0.0302(17) 0.0298(17) 0.0017(14) 0.0069(14) -0.0013(13)
C15 0.0238(17) 0.0419(19) 0.042(2) -0.0038(16) 0.0100(15) -0.0055(15)
C16 0.037(2) 0.0324(19) 0.047(2) 0.0029(15) 0.0233(16) -0.0031(15)
C17 0.043(2) 0.0294(18) 0.0345(19) 0.0060(14) 0.0160(16) 0.0027(15)
C18 0.0289(17) 0.0313(17) 0.0260(17) 0.0019(13) 0.0054(14) 0.0033(14)
C19 0.0204(16) 0.0262(16) 0.0258(16) 0.0026(13) 0.0009(13) 0.0017(13)
C20 0.0250(17) 0.0314(18) 0.0255(17) 0.0000(14) 0.0016(13) 0.0003(13)
C21 0.0324(18) 0.041(2) 0.0265(17) -0.0015(14) 0.0068(14) 0.0047(15)
C22 0.0245(17) 0.043(2) 0.0335(19) 0.0084(15) 0.0101(14) 0.0016(14)
C23 0.0247(17) 0.0331(18) 0.0376(19) 0.0050(15) 0.0078(14) -0.0034(14)
C24 0.0259(17) 0.0269(17) 0.0290(17) -0.0008(13) 0.0020(13) -0.0019(13)

loop_
_atom_type_symbol
_atom_type_description
_atom_type_scat_dispersion_real
_atom_type_scat_dispersion_imag
_atom_type_scat_source
C C 0.0033 0.0016 'International Tables Vol C Tables 4.2.6.8 and 6.1.1.4'
H H 0.0000 0.0000 'International Tables Vol C Tables 4.2.6.8 and 6.1.1.4'
O O 0.0106 0.0060 'International Tables Vol C Tables 4.2.6.8 and 6.1.1.4'

loop_
_geom_angle_atom_site_label_1
_geom_angle_atom_site_label_2
_geom_angle_atom_site_label_3
_geom_angle
O1 C1 C5 127.2(3)
O1 C1 C2 125.5(3)
C5 C1 C2 107.3(2)
C3 C2 C7 130.5(3)
C3 C2 C1 106.6(2)
C7 C2 C1 122.7(3)
C2 C3 C13 127.8(3)
C2 C3 C4 109.7(2)
C13 C3 C4 122.5(3)
C5 C4 C6 128.0(3)
C5 C4 C3 109.6(3)
C6 C4 C3 122.3(3)
C4 C5 C19 130.3(3)
C4 C5 C1 106.6(3)
C19 C5 C1 123.0(2)
C4 C6 H6A 109.5
C4 C6 H6B 109.5
H6A C6 H6B 109.5
C4 C6 H6C 109.5
H6A C6 H6C 109.5
H6B C6 H6C 109.5
C8 C7 C12 117.8(3)
C8 C7 C2 120.3(3)
C12 C7 C2 121.9(3)
C9 C8 C7 120.7(3)
C9 C8 H8 119.6
C7 C8 H8 119.6
C10 C9 C8 120.4(3)
C10 C9 H9 119.8
C8 C9 H9 119.8
C9 C10 C11 119.8(3)
C9 C10 H10 120.1
C11 C10 H10 120.1
C12 C11 C10 120.2(3)
C12 C11 H11 119.9
C10 C11 H11 119.9
C11 C12 C7 121.1(3)
C11 C12 H12 119.4
C7 C12 H12 119.4
C18 C13 C14 117.6(3)
C18 C13 C3 122.0(2)
C14 C13 C3 120.5(2)
C15 C14 C13 120.9(3)
C15 C14 H14 119.6
C13 C14 H14 119.6
C14 C15 C16 120.3(3)
C14 C15 H15 119.8
C16 C15 H15 119.8
C17 C16 C15 119.8(3)
C17 C16 H16 120.1
C15 C16 H16 120.1
C18 C17 C16 119.8(3)
C18 C17 H17 120.1
C16 C17 H17 120.1
C17 C18 C13 121.6(3)
C17 C18 H18 119.2
C13 C18 H18 119.2
C24 C19 C20 117.2(3)
C24 C19 C5 121.4(3)
C20 C19 C5 121.3(2)
C21 C20 C19 121.0(3)
C21 C20 H20 119.5
C19 C20 H20 119.5
C22 C21 C20 120.5(3)
C22 C21 H21 119.8
C20 C21 H21 119.8
C21 C22 C23 119.6(3)
C21 C22 H22 120.2
C23 C22 H22 120.2
C22 C23 C24 120.1(3)
C22 C23 H23 119.9
C24 C23 H23 119.9
C23 C24 C19 121.5(3)
C23 C24 H24 119.2
C19 C24 H24 119.2

loop_
_geom_bond_atom_site_label_1
_geom_bond_atom_site_label_2
_geom_bond_distance
O1 C1 1.217(3)
C1 C5 1.502(4)
C1 C2 1.508(4)
C2 C3 1.348(4)
C2 C7 1.467(4)
C3 C13 1.469(4)
C3 C4 1.516(4)
C4 C5 1.352(4)
C4 C6 1.492(4)
C5 C19 1.467(4)
C6 H6A 0.9600
C6 H6B 0.9600
C6 H6C 0.9600
C7 C8 1.396(4)
C7 C12 1.398(4)
C8 C9 1.386(4)
C8 H8 0.9300
C9 C10 1.372(4)
C9 H9 0.9300
C10 C11 1.382(4)
C10 H10 0.9300
C11 C12 1.375(4)
C11 H11 0.9300
C12 H12 0.9300
C13 C18 1.398(4)
C13 C14 1.398(4)
C14 C15 1.376(4)
C14 H14 0.9300
C15 C16 1.385(4)
C15 H15 0.9300
C16 C17 1.378(4)
C16 H16 0.9300
C17 C18 1.376(4)
C17 H17 0.9300
C18 H18 0.9300
C19 C24 1.397(4)
C19 C20 1.401(4)
C20 C21 1.384(4)
C20 H20 0.9300
C21 C22 1.378(4)
C21 H21 0.9300
C22 C23 1.381(4)
C22 H22 0.9300
C23 C24 1.382(4)
C23 H23 0.9300
C24 H24 0.9300

loop_
_geom_torsion_atom_site_label_1
_geom_torsion_atom_site_label_2
_geom_torsion_atom_site_label_3
_geom_torsion_atom_site_label_4
_geom_torsion
O1 C1 C2 C3 175.1(2)
C5 C1 C2 C3 -2.7(3)
O1 C1 C2 C7 -1.9(4)
C5 C1 C2 C7 -179.8(2)
C7 C2 C3 C13 -4.6(5)
C1 C2 C3 C13 178.7(2)
C7 C2 C3 C4 178.0(2)
C1 C2 C3 C4 1.3(3)
C2 C3 C4 C5 0.8(3)
C13 C3 C4 C5 -176.8(2)
C2 C3 C4 C6 179.3(2)
C13 C3 C4 C6 1.6(4)
C6 C4 C5 C19 -3.7(5)
C3 C4 C5 C19 174.6(2)
C6 C4 C5 C1 179.2(2)
C3 C4 C5 C1 -2.5(3)
O1 C1 C5 C4 -174.6(2)
C2 C1 C5 C4 3.3(3)
O1 C1 C5 C19 8.0(4)
C2 C1 C5 C19 -174.2(2)
C3 C2 C7 C8 145.0(3)
C1 C2 C7 C8 -38.8(4)
C3 C2 C7 C12 -37.0(4)
C1 C2 C7 C12 139.3(3)
C12 C7 C8 C9 1.9(4)
C2 C7 C8 C9 180.0(3)
C7 C8 C9 C10 -1.4(4)
C8 C9 C10 C11 0.0(4)
C9 C10 C11 C12 0.8(4)
C10 C11 C12 C7 -0.3(4)
C8 C7 C12 C11 -1.0(4)
C2 C7 C12 C11 -179.1(3)
C2 C3 C13 C18 120.8(3)
C4 C3 C13 C18 -62.1(4)
C2 C3 C13 C14 -59.1(4)
C4 C3 C13 C14 118.1(3)
C18 C13 C14 C15 1.2(4)
C3 C13 C14 C15 -178.9(3)
C13 C14 C15 C16 -0.5(5)
C14 C15 C16 C17 -0.4(5)
C15 C16 C17 C18 0.6(5)
C16 C17 C18 C13 0.1(5)
C14 C13 C18 C17 -1.0(4)
C3 C13 C18 C17 179.1(3)
C4 C5 C19 C24 147.4(3)
C1 C5 C19 C24 -35.8(4)
C4 C5 C19 C20 -35.6(4)
C1 C5 C19 C20 141.1(3)
C24 C19 C20 C21 0.1(4)
C5 C19 C20 C21 -177.0(2)
C19 C20 C21 C22 2.3(4)
C20 C21 C22 C23 -2.3(4)
C21 C22 C23 C24 0.0(4)
C22 C23 C24 C19 2.5(4)
C20 C19 C24 C23 -2.4(4)
C5 C19 C24 C23 174.6(2)

loop_
_cod_related_entry_id
_cod_related_entry_database
_cod_related_entry_code
1 ChemSpider 30660427
